data_4516906
loop_
_publ_author_name
'Oruganti, Madhavi'
'Nechipadappu, Sunil Kumar'
'Khade, Pavan A.'
'Trivedi, Darshak R.'

_publ_section_title
;
 Solid-State Versatility of the Molecular Salts/Cocrystals of
 2-Chloro-4-nitrobenzoic Acid: A Case Study on Halogen Bonds.
;
_journal_issue 10
_journal_name_full 'ACS omega'
_journal_page_first 7146
_journal_page_last 7162
_journal_paper_doi 10.1021/acsomega.7b00878
_journal_volume 2
_journal_year 2017
_chemical_formula_sum 'C14 H11 Cl N2 O6'
_chemical_formula_weight 338.70
_space_group_IT_number 61
_space_group_name_Hall '-P 2ac 2ab'
_space_group_name_H-M_alt 'P b c a'
_symmetry_cell_setting orthorhombic
_symmetry_space_group_name_H-M 'P b c a'
_atom_sites_solution_hydrogens geom
_atom_sites_solution_primary direct
_atom_sites_solution_secondary difmap
_audit_creation_method SHELXL-97
_cell_angle_alpha 90.00
_cell_angle_beta 90.00
_cell_angle_gamma 90.00
_cell_formula_units_Z 8
_cell_length_a 7.2428(3)
_cell_length_b 13.0520(6)
_cell_length_c 29.5375(13)
_cell_measurement_reflns_used 2824
_cell_measurement_temperature 293(2)
_cell_measurement_theta_max 27.57
_cell_measurement_theta_min 2.76
_cell_volume 2792.3(2)
_computing_structure_refinement 'SHELXL-97 (Sheldrick, 2008)'
_computing_structure_solution 'SHELXS-97 (Sheldrick, 2008)'
_diffrn_ambient_temperature 293(2)
_diffrn_measured_fraction_theta_full 0.999
_diffrn_measured_fraction_theta_max 0.999
_diffrn_measurement_device_type apexIIduo
_diffrn_radiation_monochromator graphite
_diffrn_radiation_source 'fine-focus sealed tube'
_diffrn_radiation_type MoK\a
_diffrn_radiation_wavelength 0.71073
_diffrn_reflns_av_R_equivalents 0.0199
_diffrn_reflns_av_sigmaI/netI 0.0156
_diffrn_reflns_limit_h_max 9
_diffrn_reflns_limit_h_min -9
_diffrn_reflns_limit_k_max 16
_diffrn_reflns_limit_k_min -12
_diffrn_reflns_limit_l_max 37
_diffrn_reflns_limit_l_min -38
_diffrn_reflns_number 14983
_diffrn_reflns_theta_full 27.57
_diffrn_reflns_theta_max 27.57
_diffrn_reflns_theta_min 2.76
_exptl_absorpt_coefficient_mu 0.309
_exptl_crystal_density_diffrn 1.611
_exptl_crystal_density_method 'not measured'
_exptl_crystal_description plate
_exptl_crystal_F_000 1392
_refine_diff_density_max 0.491
_refine_diff_density_min -0.416
_refine_diff_density_rms 0.056
_refine_ls_extinction_method none
_refine_ls_goodness_of_fit_ref 1.354
_refine_ls_hydrogen_treatment mixed
_refine_ls_matrix_type full
_refine_ls_number_parameters 208
_refine_ls_number_reflns 3236
_refine_ls_number_restraints 0
_refine_ls_restrained_S_all 1.354
_refine_ls_R_factor_all 0.0516
_refine_ls_R_factor_gt 0.0449
_refine_ls_shift/su_max 0.000
_refine_ls_shift/su_mean 0.000
_refine_ls_structure_factor_coef Fsqd
_refine_ls_weighting_details 'calc w=1/[\s^2^(Fo^2^)+(0.1000P)^2^+0.0000P] where P=(Fo^2^+2Fc^2^)/3'
_refine_ls_weighting_scheme calc
_refine_ls_wR_factor_gt 0.1616
_refine_ls_wR_factor_ref 0.1670
_reflns_number_gt 2824
_reflns_number_total 3236
_reflns_threshold_expression >2sigma(I)
_cod_data_source_file ao7b00878_si_002.cif
_cod_data_source_block CCDC_961166_2c4n.c
_cod_depositor_comments
;
The following automatic conversions were performed:

data item '_symmetry_cell_setting' value 'Orthorhombic' was changed
to 'orthorhombic' in accordance with the
/home/saulius/struct/COD-crude-data/automatic-downloads/DataCite-retrospective/ACS/depositions/lib/dictionaries/cif_core.dic
dictionary named 'cif_core.dic' version 2.4.2 last updated on
2011-04-26.

Automatic conversion script
Id: cif_fix_values 6909 2019-04-08 15:41:33Z antanas 
;
_cod_original_sg_symbol_H-M Pbca
_cod_database_code 4516906

loop_
_symmetry_equiv_pos_as_xyz
'x, y, z'
'-x+1/2, -y, z+1/2'
'x+1/2, -y+1/2, -z'
'-x, y+1/2, -z+1/2'
'-x, -y, -z'
'x-1/2, y, -z-1/2'
'-x-1/2, y-1/2, z'
'x, -y-1/2, z-1/2'

loop_
_atom_site_label
_atom_site_type_symbol
_atom_site_fract_x
_atom_site_fract_y
_atom_site_fract_z
_atom_site_U_iso_or_equiv
_atom_site_adp_type
_atom_site_occupancy
_atom_site_symmetry_multiplicity
_atom_site_calc_flag
_atom_site_refinement_flags
Cl1 Cl 0.84862(6) 0.41104(4) 0.027168(15) 0.0340(2) Uani 1 1 d .
O3 O 0.7817(3) 0.4668(2) 0.23434(5) 0.0888(8) Uani 1 1 d .
O4 O 0.5622(2) 0.43251(15) 0.18841(6) 0.0530(5) Uani 1 1 d .
O5 O 1.38185(19) 0.45985(11) 0.05121(5) 0.0379(4) Uani 1 1 d .
O6 O 1.25073(18) 0.31075(11) 0.03449(4) 0.0323(3) Uani 1 1 d .
N1 N 0.7251(2) 0.44384(15) 0.19709(5) 0.0389(4) Uani 1 1 d .
C1 C 1.1151(2) 0.41183(13) 0.09196(6) 0.0225(4) Uani 1 1 d .
C2 C 0.9263(2) 0.41637(12) 0.08269(6) 0.0221(4) Uani 1 1 d .
C3 C 0.7970(2) 0.42739(13) 0.11652(6) 0.0239(4) Uani 1 1 d .
H1 H 0.6716 0.4306 0.1100 0.029 Uiso 1 1 calc R
C4 C 0.8603(2) 0.43347(15) 0.16053(6) 0.0278(4) Uani 1 1 d .
C5 C 1.0449(3) 0.43112(17) 0.17155(7) 0.0356(5) Uani 1 1 d .
H2 H 1.0830 0.4364 0.2015 0.043 Uiso 1 1 calc R
C6 C 1.1721(3) 0.42073(16) 0.13701(7) 0.0320(5) Uani 1 1 d .
H3 H 1.2974 0.4196 0.1438 0.038 Uiso 1 1 calc R
C7 C 1.2607(2) 0.39410(14) 0.05610(5) 0.0238(4) Uani 1 1 d .
O1 O 0.35271(18) 0.19765(13) 0.19363(5) 0.0442(4) Uani 1 1 d .
H11 H 0.2985 0.2026 0.2173 0.066 Uiso 1 1 d R
O2 O 0.5969(2) 0.20735(14) 0.23894(5) 0.0464(4) Uani 1 1 d .
N2 N 0.97661(19) 0.15743(11) 0.04221(5) 0.0240(3) Uani 1 1 d .
H8 H 1.0295 0.0896 0.0421 0.029 Uiso 1 1 d R
H9 H 0.9029 0.1668 0.0174 0.029 Uiso 1 1 d R
H10 H 1.0589 0.2104 0.0422 0.029 Uiso 1 1 d R
C8 C 0.6448(2) 0.18896(14) 0.15939(6) 0.0257(4) Uani 1 1 d .
C9 C 0.5644(2) 0.19005(14) 0.11644(6) 0.0273(4) Uani 1 1 d .
H7 H 0.4372 0.1975 0.1137 0.033 Uiso 1 1 calc R
C10 C 0.6717(2) 0.18019(14) 0.07788(6) 0.0260(4) Uani 1 1 d .
H6 H 0.6177 0.1816 0.0493 0.031 Uiso 1 1 calc R
C11 C 0.8616(2) 0.16818(13) 0.08260(6) 0.0223(4) Uani 1 1 d .
C12 C 0.9442(2) 0.16638(14) 0.12498(6) 0.0264(4) Uani 1 1 d .
H5 H 1.0712 0.1574 0.1276 0.032 Uiso 1 1 calc R
C13 C 0.8361(2) 0.17805(15) 0.16334(6) 0.0283(4) Uani 1 1 d .
H4 H 0.8910 0.1786 0.1918 0.034 Uiso 1 1 calc R
C14 C 0.5329(2) 0.19879(15) 0.20121(6) 0.0313(4) Uani 1 1 d .

loop_
_atom_site_aniso_label
_atom_site_aniso_U_11
_atom_site_aniso_U_22
_atom_site_aniso_U_33
_atom_site_aniso_U_23
_atom_site_aniso_U_13
_atom_site_aniso_U_12
Cl1 0.0284(3) 0.0514(4) 0.0223(3) 0.00361(18) -0.00682(16) -0.00221(19)
O3 0.0516(11) 0.188(3) 0.0265(8) -0.0230(11) 0.0065(8) -0.0119(15)
O4 0.0284(8) 0.0871(13) 0.0434(9) -0.0016(8) 0.0088(7) -0.0020(8)
O5 0.0314(7) 0.0369(8) 0.0454(8) 0.0022(6) 0.0051(6) -0.0113(6)
O6 0.0291(7) 0.0362(8) 0.0314(7) -0.0072(5) 0.0071(5) -0.0054(5)
N1 0.0342(9) 0.0549(12) 0.0277(8) -0.0024(7) 0.0045(7) -0.0002(8)
C1 0.0231(8) 0.0215(8) 0.0230(8) -0.0012(6) -0.0015(7) -0.0009(6)
C2 0.0234(8) 0.0207(8) 0.0223(8) 0.0010(6) -0.0050(7) -0.0003(6)
C3 0.0211(8) 0.0229(8) 0.0277(9) 0.0017(7) -0.0021(7) 0.0005(6)
C4 0.0269(9) 0.0314(10) 0.0250(9) -0.0021(7) 0.0028(7) 0.0000(7)
C5 0.0319(10) 0.0517(12) 0.0232(9) -0.0048(8) -0.0068(8) -0.0002(9)
C6 0.0221(8) 0.0446(12) 0.0293(10) -0.0041(8) -0.0068(7) 0.0000(8)
C7 0.0196(8) 0.0294(9) 0.0222(8) 0.0034(7) -0.0028(6) -0.0006(6)
O1 0.0236(7) 0.0829(13) 0.0261(7) -0.0031(7) 0.0038(5) 0.0012(7)
O2 0.0333(7) 0.0842(12) 0.0219(7) 0.0000(7) -0.0012(6) 0.0068(8)
N2 0.0245(7) 0.0249(7) 0.0226(7) -0.0016(6) 0.0025(6) -0.0009(6)
C8 0.0255(9) 0.0299(10) 0.0219(8) 0.0011(7) 0.0022(7) -0.0001(7)
C9 0.0200(8) 0.0367(10) 0.0252(9) 0.0022(7) -0.0001(7) -0.0004(7)
C10 0.0255(9) 0.0314(10) 0.0210(8) 0.0005(7) -0.0024(7) -0.0008(7)
C11 0.0234(8) 0.0195(8) 0.0240(8) -0.0015(6) 0.0033(6) -0.0025(6)
C12 0.0190(8) 0.0316(10) 0.0285(9) 0.0012(7) -0.0003(7) 0.0002(7)
C13 0.0265(9) 0.0363(10) 0.0221(8) 0.0015(7) -0.0037(7) -0.0010(7)
C14 0.0256(9) 0.0431(11) 0.0252(9) 0.0011(8) 0.0015(7) 0.0027(8)

loop_
_atom_type_symbol
_atom_type_description
_atom_type_scat_dispersion_real
_atom_type_scat_dispersion_imag
_atom_type_scat_source
C C 0.0033 0.0016 'International Tables Vol C Tables 4.2.6.8 and 6.1.1.4'
H H 0.0000 0.0000 'International Tables Vol C Tables 4.2.6.8 and 6.1.1.4'
Cl Cl 0.1484 0.1585 'International Tables Vol C Tables 4.2.6.8 and 6.1.1.4'
N N 0.0061 0.0033 'International Tables Vol C Tables 4.2.6.8 and 6.1.1.4'
O O 0.0106 0.0060 'International Tables Vol C Tables 4.2.6.8 and 6.1.1.4'

loop_
_geom_angle_atom_site_label_1
_geom_angle_atom_site_label_2
_geom_angle_atom_site_label_3
_geom_angle
O3 N1 O4 123.33(19)
O3 N1 C4 117.82(17)
O4 N1 C4 118.80(16)
C2 C1 C6 118.21(16)
C2 C1 C7 123.52(15)
C6 C1 C7 118.24(15)
C3 C2 C1 121.87(16)
C3 C2 Cl1 118.03(13)
C1 C2 Cl1 120.08(14)
C2 C3 C4 117.65(16)
C2 C3 H1 121.2
C4 C3 H1 121.2
C5 C4 C3 122.94(17)
C5 C4 N1 118.49(17)
C3 C4 N1 118.57(16)
C4 C5 C6 118.38(17)
C4 C5 H2 120.8
C6 C5 H2 120.8
C5 C6 C1 120.93(16)
C5 C6 H3 119.5
C1 C6 H3 119.5
O5 C7 O6 125.40(17)
O5 C7 C1 118.09(16)
O6 C7 C1 116.48(14)
C14 O1 H11 109.5
C11 N2 H8 108.5
C11 N2 H9 108.0
H8 N2 H9 110.6
C11 N2 H10 107.4
H8 N2 H10 115.9
H9 N2 H10 106.2
C9 C8 C13 119.37(16)
C9 C8 C14 121.85(15)
C13 C8 C14 118.77(16)
C10 C9 C8 120.82(15)
C10 C9 H7 119.6
C8 C9 H7 119.6
C9 C10 C11 118.86(16)
C9 C10 H6 120.6
C11 C10 H6 120.6
C12 C11 C10 121.24(15)
C12 C11 N2 119.26(14)
C10 C11 N2 119.50(15)
C13 C12 C11 119.47(15)
C13 C12 H5 120.3
C11 C12 H5 120.3
C12 C13 C8 120.21(16)
C12 C13 H4 119.9
C8 C13 H4 119.9
O2 C14 O1 122.24(17)
O2 C14 C8 124.37(17)
O1 C14 C8 113.40(15)

loop_
_geom_bond_atom_site_label_1
_geom_bond_atom_site_label_2
_geom_bond_distance
Cl1 C2 1.7351(17)
O3 N1 1.212(2)
O4 N1 1.217(2)
O5 C7 1.236(2)
O6 C7 1.263(2)
N1 C4 1.464(2)
C1 C2 1.396(2)
C1 C6 1.398(2)
C1 C7 1.512(2)
C2 C3 1.377(2)
C3 C4 1.380(2)
C3 H1 0.9300
C4 C5 1.376(3)
C5 C6 1.382(3)
C5 H2 0.9300
C6 H3 0.9300
O1 C14 1.324(2)
O1 H11 0.8046
O2 C14 1.212(2)
N2 C11 1.462(2)
N2 H8 0.9646
N2 H9 0.9146
N2 H10 0.9131
C8 C9 1.396(2)
C8 C13 1.397(2)
C8 C14 1.483(2)
C9 C10 1.385(2)
C9 H7 0.9300
C10 C11 1.392(2)
C10 H6 0.9300
C11 C12 1.388(2)
C12 C13 1.386(2)
C12 H5 0.9300
C13 H4 0.9300

loop_
_geom_torsion_atom_site_label_1
_geom_torsion_atom_site_label_2
_geom_torsion_atom_site_label_3
_geom_torsion_atom_site_label_4
_geom_torsion
C6 C1 C2 C3 -1.2(3)
C7 C1 C2 C3 176.60(15)
C6 C1 C2 Cl1 177.35(13)
C7 C1 C2 Cl1 -4.9(2)
C1 C2 C3 C4 -0.3(2)
Cl1 C2 C3 C4 -178.83(13)
C2 C3 C4 C5 1.4(3)
C2 C3 C4 N1 -179.21(16)
O3 N1 C4 C5 12.0(3)
O4 N1 C4 C5 -170.5(2)
O3 N1 C4 C3 -167.5(2)
O4 N1 C4 C3 10.1(3)
C3 C4 C5 C6 -0.9(3)
N1 C4 C5 C6 179.63(18)
C4 C5 C6 C1 -0.6(3)
C2 C1 C6 C5 1.6(3)
C7 C1 C6 C5 -176.28(18)
C2 C1 C7 O5 121.41(19)
C6 C1 C7 O5 -60.8(2)
C2 C1 C7 O6 -60.8(2)
C6 C1 C7 O6 117.02(19)
C13 C8 C9 C10 0.2(3)
C14 C8 C9 C10 -179.65(17)
C8 C9 C10 C11 0.6(3)
C9 C10 C11 C12 -0.3(3)
C9 C10 C11 N2 179.86(15)
C10 C11 C12 C13 -0.8(3)
N2 C11 C12 C13 179.05(16)
C11 C12 C13 C8 1.6(3)
C9 C8 C13 C12 -1.3(3)
C14 C8 C13 C12 178.55(17)
C9 C8 C14 O2 -173.19(19)
C13 C8 C14 O2 7.0(3)
C9 C8 C14 O1 6.6(3)
C13 C8 C14 O1 -173.19(17)
